data_1546700
loop_
_publ_author_name
'Yang, Fan'
'Li, Yang'
'Zhou, Shu-Jing'

_publ_section_title
;
 5-Hydroxy-2-phenyl-7-(prop-2-yn-1-yloxy)-4<i>H</i>-chromen-4-one
;
_journal_coeditor_code XU4026
_journal_issue 4
_journal_name_full IUCrData
_journal_page_first x170490
_journal_paper_doi 10.1107/S2414314617004904
_journal_volume 2
_journal_year 2017
_chemical_formula_iupac 'C18 H12 O4'
_chemical_formula_moiety 'C18 H12 O4'
_chemical_formula_sum 'C18 H12 O4'
_chemical_formula_weight 292
_chemical_name_systematic
;
5-Hydroxy-2-phenyl-7-(prop-2-yn-1-yloxy)-4<i>H</i>-chromen-4-one
;
_space_group_IT_number 14
_symmetry_cell_setting monoclinic
_symmetry_space_group_name_Hall '-P 2yn'
_symmetry_space_group_name_H-M 'P 1 21/n 1'
_atom_sites_solution_hydrogens geom
_atom_sites_solution_primary direct
_atom_sites_solution_secondary difmap
_audit_creation_method SHELXL-97
_cell_angle_alpha 90.00
_cell_angle_beta 102.505(14)
_cell_angle_gamma 90.00
_cell_formula_units_Z 4
_cell_length_a 7.2074(10)
_cell_length_b 13.1851(15)
_cell_length_c 14.848(2)
_cell_measurement_reflns_used 1686
_cell_measurement_temperature 295(2)
_cell_measurement_theta_max 26.5250
_cell_measurement_theta_min 3.7980
_cell_volume 1377.5(3)
_computing_cell_refinement
;
CrysAlisPro (Agilent, 2015)
;
_computing_data_collection
;
CrysAlisPro (Agilent, 2015)
;
_computing_data_reduction
;
CrysAlisPro (Agilent, 2015)
;
_computing_molecular_graphics
;
DIAMOND (Brandenburg & Berndt, 1999)
;
_computing_publication_material
;
SHELXL97 (Sheldrick, 2008)
;
_computing_structure_refinement
;
SHELXL97 (Sheldrick, 2008)
;
_computing_structure_solution
;
SHELXS97 (Sheldrick, 2008)
;
_diffrn_ambient_temperature 295(2)
_diffrn_detector_area_resol_mean 16.1280
_diffrn_measured_fraction_theta_full 0.997
_diffrn_measured_fraction_theta_max 0.997
_diffrn_measurement_device_type 'Agilent New Gemini, Dual, Cu at zero, EosS2'
_diffrn_measurement_method '\w scan'
_diffrn_radiation_monochromator graphite
_diffrn_radiation_source 'Enhance (Mo) X-ray Source'
_diffrn_radiation_type MoK\a
_diffrn_radiation_wavelength 0.71073
_diffrn_reflns_av_R_equivalents 0.0414
_diffrn_reflns_av_sigmaI/netI 0.0525
_diffrn_reflns_limit_h_max 6
_diffrn_reflns_limit_h_min -8
_diffrn_reflns_limit_k_max 15
_diffrn_reflns_limit_k_min -16
_diffrn_reflns_limit_l_max 18
_diffrn_reflns_limit_l_min -18
_diffrn_reflns_number 8328
_diffrn_reflns_theta_full 26.00
_diffrn_reflns_theta_max 26.00
_diffrn_reflns_theta_min 3.48
_exptl_absorpt_coefficient_mu 0.100
_exptl_absorpt_correction_T_max 1.000
_exptl_absorpt_correction_T_min 0.992
_exptl_absorpt_correction_type multi-scan
_exptl_absorpt_process_details
;
(SCALE3 ABSPACK in CrysAlisPro; Agilent, 2015)
;
_exptl_crystal_colour colorless
_exptl_crystal_density_diffrn 1.409
_exptl_crystal_density_method 'not measured'
_exptl_crystal_description bipyramid
_exptl_crystal_F_000 608
_exptl_crystal_size_max 0.1
_exptl_crystal_size_mid 0.08
_exptl_crystal_size_min 0.06
_refine_diff_density_max 0.145
_refine_diff_density_min -0.173
_refine_ls_extinction_method none
_refine_ls_goodness_of_fit_ref 0.978
_refine_ls_hydrogen_treatment constr
_refine_ls_matrix_type full
_refine_ls_number_parameters 199
_refine_ls_number_reflns 2715
_refine_ls_number_restraints 0
_refine_ls_restrained_S_all 0.978
_refine_ls_R_factor_all 0.0937
_refine_ls_R_factor_gt 0.0469
_refine_ls_shift/su_max 0.000
_refine_ls_shift/su_mean 0.000
_refine_ls_structure_factor_coef Fsqd
_refine_ls_weighting_details 'calc w=1/[\s^2^(Fo^2^)+(0.0425P)^2^+0.0000P] where P=(Fo^2^+2Fc^2^)/3'
_refine_ls_weighting_scheme calc
_refine_ls_wR_factor_gt 0.0914
_refine_ls_wR_factor_ref 0.1109
_reflns_number_gt 1659
_reflns_number_total 2715
_reflns_threshold_expression >2sigma(I)
_cod_data_source_file xu4026sup1.cif
_cod_data_source_block I
_cod_original_sg_symbol_H-M 'P 21/n'
_cod_database_code 1546700

loop_
_symmetry_equiv_pos_as_xyz
'x, y, z'
'-x+1/2, y+1/2, -z+1/2'
'-x, -y, -z'
'x-1/2, -y-1/2, z-1/2'

loop_
_atom_site_type_symbol
_atom_site_label
_atom_site_fract_x
_atom_site_fract_y
_atom_site_fract_z
_atom_site_U_iso_or_equiv
_atom_site_adp_type
_atom_site_calc_flag
_atom_site_refinement_flags
_atom_site_occupancy
_atom_site_symmetry_multiplicity
C C1 0.6978(3) 0.75602(14) 0.64191(13) 0.0385(5) Uani d . 1 1
H H1 0.8083 0.7546 0.6192 0.046 Uiso calc R 1 1
C C2 0.6296(3) 0.84539(14) 0.67119(12) 0.0373(5) Uani d . 1 1
C C3 0.4655(3) 0.84843(14) 0.70599(12) 0.0392(5) Uani d . 1 1
H H3 0.4242 0.9095 0.7262 0.047 Uiso calc R 1 1
C C4 0.3653(3) 0.76160(14) 0.71045(13) 0.0374(5) Uani d . 1 1
C C5 0.4284(3) 0.66764(13) 0.68123(12) 0.0333(5) Uani d . 1 1
C C6 0.5947(3) 0.66882(13) 0.64792(12) 0.0346(5) Uani d . 1 1
C C7 0.3272(3) 0.57441(14) 0.68426(12) 0.0374(5) Uani d . 1 1
C C8 0.4111(3) 0.48605(14) 0.65360(12) 0.0387(5) Uani d . 1 1
H H8 0.3515 0.4237 0.6549 0.046 Uiso calc R 1 1
C C9 0.5730(3) 0.49037(13) 0.62307(12) 0.0342(5) Uani d . 1 1
C C10 0.6740(3) 0.40468(14) 0.59232(12) 0.0352(5) Uani d . 1 1
C C11 0.5985(3) 0.30727(15) 0.58787(15) 0.0517(6) Uani d . 1 1
H H11 0.4826 0.2964 0.6043 0.062 Uiso calc R 1 1
C C12 0.6929(3) 0.22674(17) 0.55946(16) 0.0610(7) Uani d . 1 1
H H12 0.6401 0.1621 0.5567 0.073 Uiso calc R 1 1
C C13 0.8633(3) 0.24088(16) 0.53535(15) 0.0554(6) Uani d . 1 1
H H13 0.9267 0.1860 0.5165 0.066 Uiso calc R 1 1
C C14 0.9411(3) 0.33648(16) 0.53894(14) 0.0535(6) Uani d . 1 1
H H14 1.0567 0.3464 0.5221 0.064 Uiso calc R 1 1
C C15 0.8473(3) 0.41805(15) 0.56767(13) 0.0448(5) Uani d . 1 1
H H15 0.9011 0.4824 0.5704 0.054 Uiso calc R 1 1
C C16 0.8636(3) 0.94818(16) 0.62002(14) 0.0479(5) Uani d . 1 1
H H16A 0.9563 0.8945 0.6379 0.057 Uiso calc R 1 1
H H16B 0.9278 1.0126 0.6354 0.057 Uiso calc R 1 1
C C17 0.7874(3) 0.94335(15) 0.52047(16) 0.0454(5) Uani d . 1 1
C C18 0.7235(3) 0.94124(17) 0.44139(19) 0.0636(7) Uani d . 1 1
H H18 0.6726 0.9396 0.3783 0.076 Uiso calc R 1 1
O O1 0.20205(19) 0.76456(10) 0.74190(10) 0.0533(4) Uani d . 1 1
H H1A 0.1573 0.7073 0.7408 0.080 Uiso calc R 1 1
O O2 0.17536(19) 0.57122(10) 0.71351(10) 0.0512(4) Uani d . 1 1
O O3 0.66511(17) 0.58021(9) 0.61863(9) 0.0401(4) Uani d . 1 1
O O4 0.71629(19) 0.93772(9) 0.67054(9) 0.0475(4) Uani d . 1 1

loop_
_atom_site_aniso_label
_atom_site_aniso_U_11
_atom_site_aniso_U_22
_atom_site_aniso_U_33
_atom_site_aniso_U_12
_atom_site_aniso_U_13
_atom_site_aniso_U_23
C1 0.0406(11) 0.0334(11) 0.0450(12) -0.0040(9) 0.0172(10) -0.0026(9)
C2 0.0455(12) 0.0302(11) 0.0353(11) -0.0048(9) 0.0068(10) -0.0017(8)
C3 0.0479(12) 0.0327(11) 0.0399(11) 0.0037(10) 0.0158(10) -0.0032(9)
C4 0.0389(11) 0.0386(12) 0.0367(11) 0.0045(10) 0.0125(10) 0.0030(9)
C5 0.0365(11) 0.0331(11) 0.0307(10) 0.0002(9) 0.0084(9) 0.0026(8)
C6 0.0413(11) 0.0281(11) 0.0349(10) 0.0037(9) 0.0095(9) -0.0014(8)
C7 0.0383(12) 0.0379(12) 0.0370(11) 0.0020(10) 0.0102(9) 0.0074(9)
C8 0.0448(12) 0.0287(11) 0.0431(11) -0.0023(9) 0.0105(10) 0.0010(9)
C9 0.0405(11) 0.0288(11) 0.0328(10) 0.0003(9) 0.0069(9) 0.0037(8)
C10 0.0403(11) 0.0313(11) 0.0324(10) 0.0044(9) 0.0046(9) 0.0020(8)
C11 0.0508(13) 0.0354(13) 0.0715(15) 0.0001(11) 0.0191(12) -0.0036(11)
C12 0.0649(16) 0.0341(13) 0.0852(18) 0.0014(12) 0.0191(14) -0.0098(12)
C13 0.0633(15) 0.0417(14) 0.0615(15) 0.0150(12) 0.0145(13) -0.0073(11)
C14 0.0526(14) 0.0535(15) 0.0584(14) 0.0083(12) 0.0211(12) -0.0032(11)
C15 0.0520(13) 0.0349(12) 0.0492(12) 0.0008(10) 0.0147(11) -0.0021(9)
C16 0.0514(13) 0.0402(12) 0.0538(13) -0.0102(10) 0.0151(11) 0.0003(10)
C17 0.0468(13) 0.0370(12) 0.0563(15) 0.0000(10) 0.0198(12) 0.0039(10)
C18 0.0658(16) 0.0688(18) 0.0575(16) -0.0028(13) 0.0162(14) 0.0067(13)
O1 0.0519(9) 0.0429(8) 0.0748(10) 0.0028(7) 0.0349(8) -0.0012(7)
O2 0.0487(9) 0.0451(9) 0.0679(10) -0.0033(7) 0.0308(8) 0.0017(7)
O3 0.0431(8) 0.0298(8) 0.0517(8) -0.0002(6) 0.0198(7) -0.0020(6)
O4 0.0603(9) 0.0340(8) 0.0538(9) -0.0106(7) 0.0242(7) -0.0084(6)

loop_
_atom_type_symbol
_atom_type_description
_atom_type_scat_dispersion_real
_atom_type_scat_dispersion_imag
_atom_type_scat_source
C C 0.0033 0.0016 'International Tables Vol C Tables 4.2.6.8 and 6.1.1.4'
H H 0.0000 0.0000 'International Tables Vol C Tables 4.2.6.8 and 6.1.1.4'
O O 0.0106 0.0060 'International Tables Vol C Tables 4.2.6.8 and 6.1.1.4'

loop_
_geom_angle_atom_site_label_1
_geom_angle_atom_site_label_2
_geom_angle_atom_site_label_3
_geom_angle
C6 C1 C2 117.11(18)
C6 C1 H1 121.4
C2 C1 H1 121.4
O4 C2 C1 124.15(18)
O4 C2 C3 113.79(16)
C1 C2 C3 122.05(18)
C4 C3 C2 119.73(18)
C4 C3 H3 120.1
C2 C3 H3 120.1
O1 C4 C3 120.01(17)
O1 C4 C5 119.27(17)
C3 C4 C5 120.71(18)
C6 C5 C4 117.12(17)
C6 C5 C7 120.20(17)
C4 C5 C7 122.67(17)
O3 C6 C1 116.35(17)
O3 C6 C5 120.38(16)
C1 C6 C5 123.27(17)
O2 C7 C8 122.65(17)
O2 C7 C5 121.57(17)
C8 C7 C5 115.78(17)
C9 C8 C7 122.08(18)
C9 C8 H8 119.0
C7 C8 H8 119.0
C8 C9 O3 121.36(17)
C8 C9 C10 126.74(18)
O3 C9 C10 111.89(16)
C15 C10 C11 118.07(18)
C15 C10 C9 121.30(17)
C11 C10 C9 120.63(18)
C12 C11 C10 120.8(2)
C12 C11 H11 119.6
C10 C11 H11 119.6
C13 C12 C11 120.5(2)
C13 C12 H12 119.7
C11 C12 H12 119.7
C12 C13 C14 119.8(2)
C12 C13 H13 120.1
C14 C13 H13 120.1
C13 C14 C15 120.1(2)
C13 C14 H14 120.0
C15 C14 H14 120.0
C14 C15 C10 120.65(19)
C14 C15 H15 119.7
C10 C15 H15 119.7
O4 C16 C17 111.47(16)
O4 C16 H16A 109.3
C17 C16 H16A 109.3
O4 C16 H16B 109.3
C17 C16 H16B 109.3
H16A C16 H16B 108.0
C18 C17 C16 178.4(2)
C17 C18 H18 180.0
C4 O1 H1A 109.5
C9 O3 C6 120.17(15)
C2 O4 C16 118.70(15)

loop_
_geom_bond_atom_site_label_1
_geom_bond_atom_site_label_2
_geom_bond_distance
C1 C6 1.382(2)
C1 C2 1.383(2)
C1 H1 0.9300
C2 O4 1.369(2)
C2 C3 1.390(2)
C3 C4 1.363(2)
C3 H3 0.9300
C4 O1 1.357(2)
C4 C5 1.419(2)
C5 C6 1.392(2)
C5 C7 1.435(2)
C6 O3 1.381(2)
C7 O2 1.263(2)
C7 C8 1.432(2)
C8 C9 1.341(2)
C8 H8 0.9300
C9 O3 1.367(2)
C9 C10 1.469(2)
C10 C15 1.387(3)
C10 C11 1.391(3)
C11 C12 1.376(3)
C11 H11 0.9300
C12 C13 1.365(3)
C12 H12 0.9300
C13 C14 1.376(3)
C13 H13 0.9300
C14 C15 1.386(3)
C14 H14 0.9300
C15 H15 0.9300
C16 O4 1.433(2)
C16 C17 1.463(3)
C16 H16A 0.9700
C16 H16B 0.9700
C17 C18 1.165(3)
C18 H18 0.9300
O1 H1A 0.8200

loop_
_geom_hbond_atom_site_label_D
_geom_hbond_atom_site_label_H
_geom_hbond_atom_site_label_A
_geom_hbond_site_symmetry_A
_geom_hbond_distance_DH
_geom_hbond_distance_HA
_geom_hbond_distance_DA
_geom_hbond_angle_DHA
O1 H1A O2 . 0.82 1.85 2.584(2) 148.4
C3 H3 O2 2_556 0.93 2.48 3.408(2) 177.4
C18 H18 O2 4_675 0.93 2.45 3.330(3) 156.8

loop_
_geom_torsion_atom_site_label_1
_geom_torsion_atom_site_label_2
_geom_torsion_atom_site_label_3
_geom_torsion_atom_site_label_4
_geom_torsion
C6 C1 C2 O4 179.29(17)
C6 C1 C2 C3 0.5(3)
O4 C2 C3 C4 179.98(17)
C1 C2 C3 C4 -1.1(3)
C2 C3 C4 O1 -178.12(16)
C2 C3 C4 C5 1.0(3)
O1 C4 C5 C6 178.83(16)
C3 C4 C5 C6 -0.3(3)
O1 C4 C5 C7 -0.6(3)
C3 C4 C5 C7 -179.72(18)
C2 C1 C6 O3 -179.84(15)
C2 C1 C6 C5 0.2(3)
C4 C5 C6 O3 179.72(15)
C7 C5 C6 O3 -0.8(3)
C4 C5 C6 C1 -0.3(3)
C7 C5 C6 C1 179.11(17)
C6 C5 C7 O2 -179.50(17)
C4 C5 C7 O2 -0.1(3)
C6 C5 C7 C8 1.5(3)
C4 C5 C7 C8 -179.10(16)
O2 C7 C8 C9 -179.68(17)
C5 C7 C8 C9 -0.7(3)
C7 C8 C9 O3 -0.8(3)
C7 C8 C9 C10 178.32(16)
C8 C9 C10 C15 -175.85(18)
O3 C9 C10 C15 3.4(2)
C8 C9 C10 C11 3.6(3)
O3 C9 C10 C11 -177.13(17)
C15 C10 C11 C12 -0.2(3)
C9 C10 C11 C12 -179.75(18)
C10 C11 C12 C13 0.2(3)
C11 C12 C13 C14 -0.4(3)
C12 C13 C14 C15 0.5(3)
C13 C14 C15 C10 -0.5(3)
C11 C10 C15 C14 0.4(3)
C9 C10 C15 C14 179.90(17)
C8 C9 O3 C6 1.6(3)
C10 C9 O3 C6 -177.70(14)
C1 C6 O3 C9 179.34(16)
C5 C6 O3 C9 -0.7(2)
C1 C2 O4 C16 13.3(3)
C3 C2 O4 C16 -167.81(15)
C17 C16 O4 C2 70.0(2)

_cod_database_fobs_code 1546700
